data_7714251
loop_
_publ_author_name
'Reusser, Esaie'
'Albrecht, Martin'

_publ_section_title
;
 Electronically flexible PYA ligands for efficient palladium-catalyzed
 \a-arylation of ketones
;
_journal_name_full 'Dalton Transactions'
_journal_paper_doi 10.1039/D3DT03182A
_journal_year 2023
_chemical_formula_moiety 'F6 P, C13 H14 N3 O'
_chemical_formula_sum 'C13 H14 F6 N3 O P'
_chemical_formula_weight 373.24
_space_group_IT_number 14
_space_group_name_Hall '-P 2yn'
_space_group_name_H-M_alt 'P 1 21/n 1'
_symmetry_cell_setting monoclinic
_symmetry_Int_Tables_number 14
_symmetry_space_group_name_Hall '-P 2yn'
_symmetry_space_group_name_H-M 'P 1 21/n 1'
_atom_sites_solution_hydrogens difmap
_atom_sites_solution_primary dual
_audit_creation_date 2022-02-13T21:43:23-00:00
_audit_update_record
;
2023-09-25 deposited with the CCDC.	2023-10-18 downloaded from the CCDC.
;
_cell_angle_alpha 90
_cell_angle_beta 90.6664(2)
_cell_angle_gamma 90
_cell_formula_units_Z 16
_cell_length_a 21.02657(6)
_cell_length_b 14.43623(4)
_cell_length_c 21.17731(6)
_cell_measurement_reflns_used 172172
_cell_measurement_temperature 173.01(10)
_cell_measurement_theta_max 79.856
_cell_measurement_theta_min 2.975
_cell_volume 6427.82(3)
_computing_cell_refinement 'CrysAlisPro 1.171.41.112a (Rigaku OD, 2021)'
_computing_data_collection 'CrysAlisPro 1.171.41.112a (Rigaku OD, 2021)'
_computing_data_reduction 'CrysAlisPro 1.171.41.112a (Rigaku OD, 2021)'
_computing_molecular_graphics 'Olex2 1.3 (Dolomanov et al., 2009)'
_computing_publication_material 'Olex2 1.3 (Dolomanov et al., 2009)'
_computing_structure_refinement 'SHELXL 2018/3 (Sheldrick, 2015)'
_computing_structure_solution 'SHELXT 2018/2 (Sheldrick, 2018)'
_diffrn_ambient_environment N~2~
_diffrn_ambient_temperature 173.01(10)
_diffrn_detector 'Hybrid Pixel Array Detector'
_diffrn_detector_area_resol_mean 10
_diffrn_detector_type HyPix
_diffrn_measured_fraction_theta_full 1
_diffrn_measured_fraction_theta_max 1
_diffrn_measurement_details
;
        List of Runs (angles in degrees, time in seconds):
  # Type    Start    End  Width  t~exp~   \w     \q     \k     \f   Frames
#--------------------------------------------------------------------------
  1  \w    -95.00  -6.00   0.50    0.40    --  -23.00 -63.00 -56.00  178
  2  \w    -40.00  50.00   0.50    0.40    --  -23.00  63.00  81.00  180
  3  \w     31.00 121.00   0.50    0.40    --   47.92  63.00  81.00  180
  4  \w     96.00 177.00   0.50    1.50    --  113.25  63.00  81.00  162
  5  \w     42.00  71.00   0.50    1.50    --  113.25 -63.00 -56.00   58
  6  \w    -94.00  -8.00   0.50    0.40    --  -23.00 -57.00 120.00  172
  7  \w     -7.00  23.00   0.50    0.40    --   26.00  99.00 -98.25   60
  8  \w      4.00  34.00   0.50    0.40    --   34.00  93.00  72.30   60
  9  \w     13.00  42.00   0.50    0.40    --   42.00  91.00 -43.67   58
 10  \w     17.00  43.00   0.50    0.40    --   46.00  90.00  73.93   52
 11  \w     17.00  43.00   0.50    0.40    --   46.00  90.00-161.81   52
 12  \w     17.00  43.00   0.50    0.40    --   46.00  90.00 158.81   52
 13  \w     17.00  43.00   0.50    0.40    --   46.00  90.00  22.06   52
 14  \w     -1.00  81.00   0.50    0.40    --   47.92 -99.00 -90.00  164
 15  \w    -24.00  65.00   0.50    0.40    --   47.92 -63.00 -56.00  178
 16  \w     27.00 122.00   0.50    0.40    --   50.00  77.00 -80.16  190
 17  \w     32.00 126.00   0.50    0.40    --   54.00  76.00 -30.31  188
 18  \w     31.00 126.00   0.50    0.40    --   54.00  77.00  39.39  190
 19  \w     40.00 135.00   0.50    0.40    --   62.00  76.00 -69.56  190
 20  \w     45.00 139.00   0.50    0.40    --   66.00  73.00 -88.95  188
 21  \w     43.00 139.00   0.50    0.40    --   66.00  77.00 165.06  192
 22  \w     44.00 139.00   0.50    0.40    --   66.00  76.00  69.80  190
 23  \w     43.00 139.00   0.50    0.40    --   66.00  77.00 103.44  192
 24  \w     44.00 139.00   0.50    0.40    --   66.00  76.00-136.13  190
 25  \w     47.00 143.00   0.50    0.40    --   70.00  77.00  42.97  192
 26  \w     48.00 143.00   0.50    0.40    --   70.00  76.00  10.94  190
 27  \w     48.00 143.00   0.50    0.40    --   70.00  76.00-122.20  190
 28  \w     48.00 143.00   0.50    0.40    --   70.00  75.00 -16.98  190
 29  \w     48.00 143.00   0.50    0.40    --   70.00  75.00 -53.56  190
 30  \w     47.00 143.00   0.50    0.40    --   70.00  77.00-168.53  192
 31  \w     48.00 143.00   0.50    0.40    --   70.00  76.00 126.72  190
 32  \w     57.00 146.00   0.50    0.40    --   74.00  62.00  86.98  178
 33  \w     51.00 146.00   0.50    0.40    --   74.00  77.00  19.63  190
 34  \w     59.00 151.00   0.50    0.40    --   78.00  69.00 162.40  184
 35  \w     66.00 154.00   0.50    1.50    --   82.00  60.00-120.80  176
 36  \w     72.00 162.00   0.50    1.50    --   90.00  65.00-123.37  180
 37  \w     68.00 162.00   0.50    1.50    --   90.00  75.00  15.84  188
 38  \w     74.00 162.00   0.50    1.50    --   90.00  60.00 -73.67  176
 39  \w    122.00 148.00   0.50    1.50    --   94.00  77.00   0.46   52
 40  \w     71.00 118.00   0.50    1.50    --   94.00  77.00   0.46   94
 41  \w    131.00 162.00   0.50    1.50    --   94.00  74.00 162.82   62
 42  \w     73.00  98.00   0.50    1.50    --   94.00  74.00 162.82   50
 43  \w     33.00  99.00   0.50    1.50    --  102.00 -80.00  80.79  132
 44  \w     97.00 133.00   0.50    1.50    --  113.25  61.00-120.00   72
 45  \w    131.00 166.00   0.50    1.50    --  113.25  77.00 -30.00   70
 46  \w     80.00 106.00   0.50    1.50    --  113.25 -94.00-150.00   52
 47  \w     91.00 123.00   0.50    1.50    --  113.25  77.00 -30.00   64
 48  \w    123.00 176.00   0.50    1.50    --  113.25  77.00 -60.00  106
 49  \w    152.00 177.00   0.50    1.50    --  113.25  77.00-120.00   50
 50  \w     44.00  69.00   0.50    1.50    --  113.25 -94.00-150.00   50
 51  \w     42.00  72.00   0.50    1.50    --  113.25 -94.00  30.00   60
 52  \w     92.00 118.00   0.50    1.50    --  113.25  77.00 150.00   52
 53  \w    125.00 174.00   0.50    1.50    --  113.25  77.00 150.00   98
 54  \w     97.00 174.00   0.50    1.50    --  113.25  61.00 -30.00  154
 55  \w     91.00 117.00   0.50    1.50    --  113.25  77.00 -60.00   52
 56  \w     46.00 105.00   0.50    1.50    --  113.25 -94.00  60.00  118
 57  \w     91.00 141.00   0.50    1.50    --  113.25  77.00-120.00  100
 58  \w    136.00 168.00   0.50    1.50    --  113.25  61.00-120.00   64
 59  \w     46.00 102.00   0.50    1.50    --  113.25 -77.00 -90.00  112
 60  \w    135.00 177.00   0.50    1.50    --  113.25  77.00 -90.00   84
 61  \w     97.00 159.00   0.50    1.50    --  113.25  61.00  30.00  124
 62  \w     91.00 117.00   0.50    1.50    --  113.25  77.00 -90.00   52
 63  \w    131.00 162.00   0.50    1.50    --  113.25  61.00  60.00   62
 64  \w    136.00 174.00   0.50    1.50    --  113.25  77.00  90.00   76
 65  \w     42.00 105.00   0.50    1.50    --  113.25 -94.00 -30.00  126
 66  \w     91.00 118.00   0.50    1.50    --  113.25  77.00   0.00   54
 67  \w     97.00 123.00   0.50    1.50    --  113.25  61.00  60.00   52
 68  \w     91.00 148.00   0.50    1.50    --  113.25  77.00 120.00  114
 69  \w     91.00 125.00   0.50    1.50    --  113.25  77.00  90.00   68
 70  \w     42.00 106.00   0.50    1.50    --  113.25 -94.00 -90.00  128
 71  \w     78.00 105.00   0.50    1.50    --  113.25 -94.00 120.00   54
 72  \w     97.00 165.00   0.50    1.50    --  113.25  61.00 -90.00  136
 73  \w     80.00 106.00   0.50    1.50    --  113.25 -94.00 150.00   52
 74  \w     97.00 123.00   0.50    1.50    --  113.25  61.00 150.00   52
 75  \w     98.00 164.00   0.50    1.50    --  113.25  61.00 -60.00  132
 76  \w     97.00 122.00   0.50    1.50    --  113.25  61.00  90.00   50
 77  \w    133.00 159.00   0.50    1.50    --  113.25  61.00-150.00   52
 78  \w    128.00 176.00   0.50    1.50    --  113.25  77.00-150.00   96
 79  \w     97.00 122.00   0.50    1.50    --  113.25  61.00-150.00   50
 80  \w    138.00 177.00   0.50    1.50    --  113.25  77.00  30.00   78
 81  \w    126.00 158.00   0.50    1.50    --  113.25  61.00 150.00   64
 82  \w     44.00  70.00   0.50    1.50    --  113.25 -94.00 120.00   52
 83  \w     91.00 120.00   0.50    1.50    --  113.25  77.00-150.00   58
 84  \w     94.00 133.00   0.50    1.50    --  113.25  77.00  30.00   78
 85  \w     73.00 105.00   0.50    1.50    --  113.25 -94.00   0.00   64
 86  \w     42.00  68.00   0.50    1.50    --  113.25 -94.00   0.00   52
 87  \w     42.00  67.00   0.50    1.50    --  113.25 -61.00-150.00   50
 88  \w    137.00 175.00   0.50    1.50    --  113.25  63.00-169.31   76
 89  \w    137.00 173.00   0.50    1.50    --  113.25  61.00-180.00   72
 90  \w     43.00 100.00   0.50    1.50    --  113.25 -77.00 120.00  114
 91  \w     97.00 123.00   0.50    1.50    --  113.25  61.00-180.00   52
 92  \w     96.00 132.00   0.50    1.50    --  113.25  63.00-169.31   72
 93  \w     43.00  85.00   0.50    1.50    --  113.25 -77.00  90.00   84
 94  \w     42.00 106.00   0.50    1.50    --  113.25 -99.00-117.15  128
 95  \w     44.00 102.00   0.50    1.50    --  113.25 -77.00 150.00  116
 96  \w     42.00  67.00   0.50    1.50    --  113.25 -61.00  30.00   50
 97  \w     97.00 171.00   0.50    1.50    --  113.25  61.00   0.00  148
 98  \w    127.00 173.00   0.50    1.50    --  113.25  77.00  60.00   92
 99  \w     91.00 117.00   0.50    1.50    --  113.25  77.00  60.00   52
100  \w     97.00 170.00   0.50    1.50    --  113.25  61.00 120.00  146
101  \w     76.00 106.00   0.50    1.50    --  113.25 -94.00  30.00   60
102  \w    122.00 148.00   0.50    1.50    --  113.25  77.00   0.00   52
;
_diffrn_measurement_device 'four-circle diffractometer'
_diffrn_measurement_device_type 'XtaLAB Synergy, Dualflex, HyPix'
_diffrn_measurement_method '\w scans'
_diffrn_orient_matrix_type 'CrysAlisPro convention (1999,Acta A55,543-557)'
_diffrn_orient_matrix_UB_11 0.0491387
_diffrn_orient_matrix_UB_12 -0.0251555
_diffrn_orient_matrix_UB_13 0.051698
_diffrn_orient_matrix_UB_21 -0.0347942
_diffrn_orient_matrix_UB_22 -0.0922732
_diffrn_orient_matrix_UB_23 0.0114517
_diffrn_orient_matrix_UB_31 0.0417805
_diffrn_orient_matrix_UB_32 -0.0472967
_diffrn_orient_matrix_UB_33 -0.0498859
_diffrn_radiation_monochromator mirror
_diffrn_radiation_probe x-ray
_diffrn_radiation_type 'Cu K\a'
_diffrn_radiation_wavelength 1.54184
_diffrn_reflns_av_R_equivalents 0.0341
_diffrn_reflns_av_unetI/netI 0.0393
_diffrn_reflns_Laue_measured_fraction_full 1
_diffrn_reflns_Laue_measured_fraction_max 1
_diffrn_reflns_limit_h_max 26
_diffrn_reflns_limit_h_min -26
_diffrn_reflns_limit_k_max 18
_diffrn_reflns_limit_k_min -18
_diffrn_reflns_limit_l_max 26
_diffrn_reflns_limit_l_min -26
_diffrn_reflns_number 246423
_diffrn_reflns_point_group_measured_fraction_full 1
_diffrn_reflns_point_group_measured_fraction_max 1
_diffrn_reflns_theta_full 67.684
_diffrn_reflns_theta_max 73.994
_diffrn_reflns_theta_min 2.945
_diffrn_source 'micro-focus sealed X-ray tube'
_diffrn_source_type 'PhotonJet (Cu) X-ray Source'
_exptl_absorpt_coefficient_mu 2.208
_exptl_absorpt_correction_T_max 1
_exptl_absorpt_correction_T_min 0.58692
_exptl_absorpt_correction_type multi-scan
_exptl_absorpt_process_details
;
        CrysAlisPro 1.171.41.112a (Rigaku Oxford Diffraction, 2021)
        Empirical absorption correction using spherical harmonics,
        implemented in SCALE3 ABSPACK scaling algorithm.
;
_exptl_crystal_colour colourless
_exptl_crystal_density_diffrn 1.543
_exptl_crystal_description block
_exptl_crystal_F_000 3040
_exptl_crystal_size_max 0.432
_exptl_crystal_size_mid 0.338
_exptl_crystal_size_min 0.207
_refine_diff_density_max 0.734
_refine_diff_density_min -0.392
_refine_diff_density_rms 0.047
_refine_ls_extinction_coef 0.00025(3)
_refine_ls_extinction_expression Fc^*^=kFc[1+0.001xFc^2^\l^3^/sin(2\q)]^-1/4^
_refine_ls_extinction_method 'SHELXL-2018/3 (Sheldrick 2018)'
_refine_ls_goodness_of_fit_ref 1.05
_refine_ls_hydrogen_treatment refall
_refine_ls_matrix_type full
_refine_ls_number_parameters 1090
_refine_ls_number_reflns 13039
_refine_ls_number_restraints 0
_refine_ls_restrained_S_all 1.05
_refine_ls_R_factor_all 0.0434
_refine_ls_R_factor_gt 0.0424
_refine_ls_shift/su_max 0.001
_refine_ls_shift/su_mean 0
_refine_ls_structure_factor_coef Fsqd
_refine_ls_weighting_details 'w=1/[\s^2^(Fo^2^)+(0.0573P)^2^+4.0916P] where P=(Fo^2^+2Fc^2^)/3'
_refine_ls_weighting_scheme calc
_refine_ls_wR_factor_gt 0.1161
_refine_ls_wR_factor_ref 0.1168
_reflns_Friedel_coverage 0
_reflns_number_gt 12544
_reflns_number_total 13039
_reflns_threshold_expression 'I > 2\s(I)'
_cod_data_source_file d3dt03182a2.cif
_cod_data_source_block 22MA012_ER-0182
_cod_database_code 7714251
_shelx_estimated_absorpt_t_min 0.449
_shelx_estimated_absorpt_t_max 0.658
_oxdiff_exptl_absorpt_empirical_details
;
        Empirical correction (ABSPACK) includes:
        - Absorption correction using spherical harmonics
        - Frame scaling
;
_oxdiff_exptl_absorpt_empirical_full_max 1.474
_oxdiff_exptl_absorpt_empirical_full_min 0.647
_shelx_shelxl_version_number 2018/3
_olex2_refinement_description
;
;

loop_
_symmetry_equiv_pos_as_xyz
'x, y, z'
'-x+1/2, y+1/2, -z+1/2'
'-x, -y, -z'
'x-1/2, -y-1/2, z-1/2'

loop_
_atom_site_label
_atom_site_type_symbol
_atom_site_fract_x
_atom_site_fract_y
_atom_site_fract_z
_atom_site_U_iso_or_equiv
_atom_site_adp_type
_atom_site_occupancy
_atom_site_site_symmetry_order
_atom_site_calc_flag
_atom_site_refinement_flags_posn
_atom_site_refinement_flags_adp
_atom_site_refinement_flags_occupancy
_atom_site_disorder_assembly
_atom_site_disorder_group
P1 P 0.64241(2) 0.25279(3) 0.73712(2) 0.03561(11) Uani 1 1 d . . . . .
P2 P 0.56810(2) 0.78171(3) 0.62162(2) 0.03658(12) Uani 1 1 d . . . . .
P4 P 0.62063(2) 0.71253(3) 0.06250(2) 0.03823(12) Uani 1 1 d . . . . .
P3 P 0.76598(3) 0.72725(4) 0.35512(2) 0.04343(13) Uani 1 1 d . . . . .
F12 F 0.63562(5) 0.76715(9) 0.65516(6) 0.0521(3) Uani 1 1 d . . . . .
F6 F 0.58317(6) 0.23393(9) 0.78173(6) 0.0548(3) Uani 1 1 d . . . . .
F19 F 0.58953(7) 0.80229(9) 0.09477(6) 0.0549(3) Uani 1 1 d . . . . .
F8 F 0.59684(7) 0.86240(10) 0.57981(6) 0.0594(3) Uani 1 1 d . . . . .
F4 F 0.70129(6) 0.27111(10) 0.69178(6) 0.0569(3) Uani 1 1 d . . . . .
F1 F 0.66353(7) 0.33598(9) 0.78173(6) 0.0583(3) Uani 1 1 d . . . . .
O2 O 0.72644(6) 0.44050(9) 0.91278(6) 0.0436(3) Uani 1 1 d . . . . .
F7 F 0.53933(6) 0.69941(11) 0.66250(8) 0.0670(4) Uani 1 1 d . . . . .
F5 F 0.68465(7) 0.18443(10) 0.77857(7) 0.0636(4) Uani 1 1 d . . . . .
F10 F 0.50099(6) 0.79629(12) 0.58694(7) 0.0670(4) Uani 1 1 d . . . . .
F13 F 0.72958(7) 0.73453(10) 0.42018(6) 0.0627(4) Uani 1 1 d . . . . .
O1 O 0.40370(6) 0.00758(10) 0.72046(7) 0.0463(3) Uani 1 1 d . . . . .
F23 F 0.66602(8) 0.70176(10) 0.12244(7) 0.0684(4) Uani 1 1 d . . . . .
O3 O 0.77648(7) 0.46692(11) 0.58701(7) 0.0503(4) Uani 1 1 d . . . . .
F2 F 0.62156(7) 0.16781(11) 0.69339(8) 0.0721(4) Uani 1 1 d . . . . .
F21 F 0.57373(8) 0.72588(11) 0.00346(7) 0.0702(4) Uani 1 1 d . . . . .
F20 F 0.65131(8) 0.62511(10) 0.02982(8) 0.0717(4) Uani 1 1 d . . . . .
F22 F 0.67111(7) 0.77909(11) 0.03033(8) 0.0685(4) Uani 1 1 d . . . . .
F11 F 0.54895(8) 0.85368(12) 0.67422(7) 0.0753(4) Uani 1 1 d . . . . .
F9 F 0.58785(8) 0.70918(11) 0.56848(8) 0.0712(4) Uani 1 1 d . . . . .
O4 O 0.93557(7) 1.01699(11) 0.21754(7) 0.0510(4) Uani 1 1 d . . . . .
F14 F 0.80238(8) 0.71749(12) 0.28981(7) 0.0763(5) Uani 1 1 d . . . . .
F24 F 0.56862(8) 0.65030(11) 0.09569(8) 0.0767(4) Uani 1 1 d . . . . .
F3 F 0.60031(8) 0.32158(13) 0.69599(7) 0.0782(5) Uani 1 1 d . . . . .
N8 N 0.77113(7) 0.56460(11) 0.50380(7) 0.0345(3) Uani 1 1 d . . . . .
N2 N 0.49261(7) 0.09431(11) 0.72451(7) 0.0363(3) Uani 1 1 d . . . . .
F16 F 0.71908(8) 0.64534(11) 0.33433(9) 0.0771(4) Uani 1 1 d . . . . .
F15 F 0.81231(8) 0.65059(14) 0.38388(8) 0.0851(5) Uani 1 1 d . . . . .
N9 N 0.81235(7) 0.69435(10) 0.55690(7) 0.0331(3) Uani 1 1 d . . . . .
F18 F 0.71754(9) 0.79879(12) 0.32426(8) 0.0820(5) Uani 1 1 d . . . . .
N11 N 0.87592(7) 0.92507(12) 0.27973(8) 0.0412(4) Uani 1 1 d . . . . .
N5 N 0.77102(8) 0.57003(12) 0.87289(7) 0.0395(4) Uani 1 1 d . . . . .
N6 N 0.74708(8) 0.51064(11) 0.77151(7) 0.0379(3) Uani 1 1 d . . . . .
N3 N 0.44015(7) 0.23133(11) 0.69126(7) 0.0367(3) Uani 1 1 d . . . . .
N10 N 0.96058(8) 0.92827(11) 0.37147(8) 0.0406(3) Uani 1 1 d . . . . .
N12 N 0.77349(7) 0.96858(11) 0.24506(8) 0.0378(3) Uani 1 1 d . . . . .
N4 N 0.83175(8) 0.60508(12) 0.97952(7) 0.0430(4) Uani 1 1 d . . . . .
N1 N 0.54275(8) -0.01037(12) 0.81457(7) 0.0414(4) Uani 1 1 d . . . . .
N7 N 0.65892(8) 0.49797(12) 0.46809(8) 0.0424(4) Uani 1 1 d . . . . .
F17 F 0.81016(11) 0.81004(16) 0.37377(10) 0.1094(7) Uani 1 1 d . . . . .
C7 C 0.47291(8) 0.15391(12) 0.67559(8) 0.0309(3) Uani 1 1 d . . . . .
C8 C 0.48559(8) 0.13389(12) 0.61339(8) 0.0327(3) Uani 1 1 d . . . . .
C33 C 0.82432(8) 0.61718(11) 0.52273(7) 0.0298(3) Uani 1 1 d . . . . .
C46 C 0.82618(8) 0.91578(12) 0.23604(8) 0.0329(3) Uani 1 1 d . . . . .
C5 C 0.48550(8) -0.03674(12) 0.79330(8) 0.0331(3) Uani 1 1 d . . . . .
C20 C 0.73313(8) 0.57092(12) 0.81813(8) 0.0329(3) Uani 1 1 d . . . . .
C32 C 0.74875(8) 0.49474(12) 0.54007(8) 0.0332(3) Uani 1 1 d . . . . .
C6 C 0.45623(8) 0.02235(12) 0.74288(8) 0.0315(3) Uani 1 1 d . . . . .
C34 C 0.88584(8) 0.59275(12) 0.50781(8) 0.0337(3) Uani 1 1 d . . . . .
C47 C 0.82953(8) 0.85485(13) 0.18610(8) 0.0369(4) Uani 1 1 d . . . . .
C18 C 0.79960(8) 0.52516(12) 0.97826(8) 0.0333(3) Uani 1 1 d . . . . .
C44 C 0.97624(8) 0.97667(12) 0.32018(8) 0.0333(3) Uani 1 1 d . . . . .
C19 C 0.76172(8) 0.50669(12) 0.91932(8) 0.0335(3) Uani 1 1 d . . . . .
C31 C 0.68552(8) 0.45722(12) 0.51850(8) 0.0344(4) Uani 1 1 d . . . . .
C45 C 0.92862(8) 0.97553(12) 0.26710(8) 0.0354(4) Uani 1 1 d . . . . .
C21 C 0.68291(9) 0.63195(14) 0.81257(9) 0.0407(4) Uani 1 1 d . . . . .
C35 C 0.93469(9) 0.65069(13) 0.52857(9) 0.0380(4) Uani 1 1 d . . . . .
C17 C 0.79984(9) 0.46157(14) 1.02688(9) 0.0392(4) Uani 1 1 d . . . . .
C9 C 0.46298(9) 0.19356(14) 0.56721(9) 0.0399(4) Uani 1 1 d . . . . .
C36 C 0.92165(9) 0.72981(14) 0.56221(10) 0.0409(4) Uani 1 1 d . . . . .
C37 C 0.85986(9) 0.75039(14) 0.57623(10) 0.0410(4) Uani 1 1 d . . . . .
C43 C 1.03201(9) 1.02658(13) 0.31426(10) 0.0391(4) Uani 1 1 d . . . . .
C10 C 0.42987(10) 0.27171(14) 0.58338(9) 0.0417(4) Uani 1 1 d . . . . .
C42 C 1.07417(9) 1.02614(14) 0.36518(11) 0.0458(5) Uani 1 1 d . . . . .
C16 C 0.83586(10) 0.48155(15) 1.08039(9) 0.0436(4) Uani 1 1 d . . . . .
C38 C 0.74647(10) 0.71754(16) 0.57608(11) 0.0441(4) Uani 1 1 d . . . . .
C50 C 0.72291(9) 0.96057(15) 0.20507(11) 0.0461(5) Uani 1 1 d . . . . .
C11 C 0.41925(9) 0.29037(14) 0.64597(10) 0.0415(4) Uani 1 1 d . . . . .
C4 C 0.45281(11) -0.11342(14) 0.81517(10) 0.0444(4) Uani 1 1 d . . . . .
C48 C 0.77729(11) 0.84825(16) 0.14597(10) 0.0475(5) Uani 1 1 d . . . . .
C49 C 0.72423(10) 0.90055(15) 0.15583(11) 0.0501(5) Uani 1 1 d . . . . .
C39 C 0.89836(11) 0.50720(15) 0.46985(12) 0.0472(5) Uani 1 1 d . . . . .
C24 C 0.71031(12) 0.50826(16) 0.71847(9) 0.0477(5) Uani 1 1 d . . . . .
C13 C 0.52296(12) 0.04918(16) 0.59674(11) 0.0490(5) Uani 1 1 d . . . . .
C30 C 0.65757(11) 0.38627(16) 0.55213(10) 0.0503(5) Uani 1 1 d . . . . .
C15 C 0.86907(11) 0.56327(17) 1.08291(10) 0.0488(5) Uani 1 1 d . . . . .
C25 C 0.80210(12) 0.44766(17) 0.77701(13) 0.0517(5) Uani 1 1 d . . . . .
C40 C 1.00143(11) 0.93028(16) 0.41999(10) 0.0497(5) Uani 1 1 d . . . . .
C23 C 0.65984(12) 0.56754(18) 0.71179(11) 0.0568(6) Uani 1 1 d . . . . .
C27 C 0.60148(11) 0.46684(17) 0.45021(12) 0.0540(5) Uani 1 1 d . . . . .
C12 C 0.42481(13) 0.25148(19) 0.75818(10) 0.0505(5) Uani 1 1 d . . . . .
C22 C 0.64636(11) 0.62910(18) 0.75854(11) 0.0531(5) Uani 1 1 d . . . . .
C14 C 0.86559(11) 0.62283(17) 1.03197(10) 0.0515(5) Uani 1 1 d . . . . .
C41 C 1.05865(11) 0.97820(15) 0.41848(11) 0.0502(5) Uani 1 1 d . . . . .
C1 C 0.56901(12) -0.06256(19) 0.86013(10) 0.0546(6) Uani 1 1 d . . . . .
C52 C 0.88732(13) 0.7966(2) 0.17714(14) 0.0587(6) Uani 1 1 d . . . . .
C3 C 0.48124(13) -0.16622(17) 0.86226(11) 0.0583(6) Uani 1 1 d . . . . .
C2 C 0.54020(13) -0.13960(18) 0.88502(11) 0.0606(7) Uani 1 1 d . . . . .
C51 C 0.77124(14) 1.03540(18) 0.29781(12) 0.0555(5) Uani 1 1 d . . . . .
C28 C 0.56943(11) 0.39793(18) 0.48142(13) 0.0584(6) Uani 1 1 d . . . . .
C29 C 0.59791(12) 0.35709(19) 0.53318(12) 0.0617(6) Uani 1 1 d . . . . .
C26 C 0.66860(16) 0.6986(2) 0.86488(15) 0.0631(7) Uani 1 1 d . . . . .
H H 0.9766(12) 0.6348(17) 0.5194(11) 0.051(6) Uiso 1 1 d . . . . .
HA H 0.7756(12) 0.4080(18) 1.0242(12) 0.056(7) Uiso 1 1 d . . . . .
HB H 0.5276(12) 0.1036(17) 0.7419(12) 0.052(7) Uiso 1 1 d . . . . .
HC H 0.8388(11) 0.4382(17) 1.1126(11) 0.049(6) Uiso 1 1 d . . . . .
HD H 1.1131(12) 1.0605(17) 0.3613(11) 0.053(7) Uiso 1 1 d . . . . .
HE H 0.8738(11) 0.8986(16) 0.3160(12) 0.047(6) Uiso 1 1 d . . . . .
HF H 1.0404(11) 1.0585(17) 0.2775(11) 0.048(6) Uiso 1 1 d . . . . .
HG H 0.8464(12) 0.8001(18) 0.5988(12) 0.055(7) Uiso 1 1 d . . . . .
HH H 0.7913(12) 0.6162(18) 0.8826(12) 0.052(7) Uiso 1 1 d . . . . .
HI H 0.4708(12) 0.1766(17) 0.5229(12) 0.054(7) Uiso 1 1 d . . . . .
HJ H 0.8810(13) 0.4575(19) 0.4904(12) 0.058(7) Uiso 1 1 d . . . . .
HK H 0.7208(13) 0.7199(18) 0.5410(13) 0.059(7) Uiso 1 1 d . . . . .
HL H 0.8924(13) 0.5809(19) 1.1196(13) 0.067(8) Uiso 1 1 d . . . . .
HM H 0.7453(13) 0.779(2) 0.5958(13) 0.064(8) Uiso 1 1 d . . . . .
HN H 0.9515(13) 0.7705(18) 0.5758(12) 0.057(7) Uiso 1 1 d . . . . .
HO H 0.7802(13) 0.8064(19) 0.1134(13) 0.063(8) Uiso 1 1 d . . . . .
HP H 0.7759(14) 1.004(2) 0.3357(15) 0.072(9) Uiso 1 1 d . . . . .
HQ H 0.6793(14) 0.361(2) 0.5879(14) 0.072(8) Uiso 1 1 d . . . . .
HR H 0.6884(12) 0.9993(18) 0.2152(12) 0.054(7) Uiso 1 1 d . . . . .
HS H 0.7201(11) 0.4649(17) 0.6923(12) 0.049(6) Uiso 1 1 d . . . . .
HT H 0.3981(11) 0.3395(18) 0.6609(11) 0.050(6) Uiso 1 1 d . . . . .
HU H 0.7499(13) 0.5809(19) 0.4719(13) 0.062(8) Uiso 1 1 d . . . . .
HV H 1.0842(12) 0.9768(18) 0.4557(12) 0.057(7) Uiso 1 1 d . . . . .
HW H 0.7338(14) 0.667(2) 0.6046(14) 0.075(9) Uiso 1 1 d . . . . .
HX H 0.4137(12) 0.3134(18) 0.5530(12) 0.058(7) Uiso 1 1 d . . . . .
HY H 0.5614(14) -0.174(2) 0.9183(14) 0.073(8) Uiso 1 1 d . . . . .
HZ H 0.9395(18) 0.501(2) 0.4616(16) 0.094(11) Uiso 1 1 d . . . . .
H1 H 0.8796(15) 0.514(2) 0.4281(16) 0.083(10) Uiso 1 1 d . . . . .
H2 H 0.8871(13) 0.677(2) 1.0323(13) 0.063(7) Uiso 1 1 d . . . . .
H3 H 0.4602(19) 0.255(3) 0.7796(17) 0.098(12) Uiso 1 1 d . . . . .
H4 H 0.6087(13) -0.0454(18) 0.8733(12) 0.055(7) Uiso 1 1 d . . . . .
H5 H 0.4022(17) 0.310(3) 0.7612(16) 0.093(11) Uiso 1 1 d . . . . .
H6 H 0.9878(12) 0.8937(18) 0.4586(12) 0.060(7) Uiso 1 1 d . . . . .
H7 H 0.5872(14) 0.490(2) 0.4157(14) 0.072(9) Uiso 1 1 d . . . . .
H8 H 0.8373(17) 0.479(3) 0.7899(16) 0.093(11) Uiso 1 1 d . . . . .
H9 H 0.4617(15) -0.224(2) 0.8776(14) 0.074(9) Uiso 1 1 d . . . . .
H10 H 0.4120(13) -0.1267(18) 0.7966(12) 0.062(7) Uiso 1 1 d . . . . .
H11 H 0.5777(15) 0.305(2) 0.5561(15) 0.081(9) Uiso 1 1 d . . . . .
H12 H 0.6348(14) 0.564(2) 0.6754(14) 0.077(9) Uiso 1 1 d . . . . .
H13 H 0.6617(15) 0.667(2) 0.9028(16) 0.079(9) Uiso 1 1 d . . . . .
H14 H 0.6883(13) 0.8935(18) 0.1290(12) 0.061(7) Uiso 1 1 d . . . . .
H15 H 0.6111(13) 0.6703(19) 0.7557(12) 0.059(7) Uiso 1 1 d . . . . .
H16 H 0.5633(17) 0.055(2) 0.6128(16) 0.091(11) Uiso 1 1 d . . . . .
H17 H 0.9227(19) 0.839(3) 0.1697(18) 0.111(13) Uiso 1 1 d . . . . .
H18 H 0.5026(15) -0.004(2) 0.6139(15) 0.078(9) Uiso 1 1 d . . . . .
H19 H 0.8048(14) 1.077(2) 0.2934(14) 0.071(9) Uiso 1 1 d . . . . .
H20 H 0.3949(17) 0.205(2) 0.7706(16) 0.087(10) Uiso 1 1 d . . . . .
H21 H 0.5291(14) 0.381(2) 0.4648(13) 0.072(8) Uiso 1 1 d . . . . .
H22 H 0.7935(15) 0.406(2) 0.8098(16) 0.087(10) Uiso 1 1 d . . . . .
H23 H 0.8053(18) 0.415(3) 0.7396(19) 0.108(12) Uiso 1 1 d . . . . .
H24 H 0.7321(16) 1.067(2) 0.2970(14) 0.077(9) Uiso 1 1 d . . . . .
H25 H 0.5264(16) 0.044(2) 0.5545(17) 0.090(10) Uiso 1 1 d . . . . .
H26 H 0.880(2) 0.765(3) 0.141(2) 0.126(15) Uiso 1 1 d . . . . .
H27 H 0.6992(17) 0.743(2) 0.8681(16) 0.083(10) Uiso 1 1 d . . . . .
H28 H 0.8980(18) 0.764(3) 0.2124(19) 0.098(12) Uiso 1 1 d . . . . .
H29 H 0.629(2) 0.720(3) 0.852(2) 0.135(16) Uiso 1 1 d . . . . .

loop_
_atom_site_aniso_label
_atom_site_aniso_U_11
_atom_site_aniso_U_22
_atom_site_aniso_U_33
_atom_site_aniso_U_23
_atom_site_aniso_U_13
_atom_site_aniso_U_12
P1 0.0338(2) 0.0348(2) 0.0383(2) -0.00372(18) 0.00352(18) 0.00094(17)
P2 0.0322(2) 0.0429(3) 0.0346(2) 0.00694(18) -0.00065(17) 0.00338(18)
P4 0.0437(3) 0.0361(2) 0.0347(2) 0.00448(18) -0.00723(19) -0.00458(19)
P3 0.0460(3) 0.0422(3) 0.0422(3) 0.0104(2) 0.0100(2) 0.0007(2)
F12 0.0359(6) 0.0640(8) 0.0562(7) 0.0131(6) -0.0095(5) -0.0055(5)
F6 0.0452(6) 0.0600(7) 0.0597(8) -0.0140(6) 0.0178(6) -0.0099(6)
F19 0.0642(8) 0.0476(7) 0.0529(7) -0.0014(6) 0.0034(6) 0.0035(6)
F8 0.0628(8) 0.0594(8) 0.0561(7) 0.0214(6) 0.0097(6) -0.0023(6)
F4 0.0509(7) 0.0657(8) 0.0546(7) 0.0060(6) 0.0191(6) 0.0005(6)
F1 0.0680(8) 0.0478(7) 0.0595(8) -0.0138(6) 0.0106(6) -0.0179(6)
O2 0.0443(7) 0.0415(7) 0.0445(7) 0.0118(6) -0.0135(6) -0.0139(6)
F7 0.0394(6) 0.0758(9) 0.0856(10) 0.0426(8) -0.0082(6) -0.0085(6)
F5 0.0655(8) 0.0621(8) 0.0634(8) 0.0157(7) 0.0063(7) 0.0225(7)
F10 0.0396(6) 0.0976(11) 0.0635(8) 0.0295(8) -0.0112(6) 0.0086(7)
F13 0.0729(9) 0.0677(8) 0.0478(7) 0.0046(6) 0.0205(6) -0.0006(7)
O1 0.0380(7) 0.0572(8) 0.0435(7) 0.0118(6) -0.0100(6) -0.0140(6)
F23 0.0818(10) 0.0636(8) 0.0589(8) 0.0043(7) -0.0333(7) 0.0056(7)
O3 0.0503(8) 0.0583(9) 0.0421(7) 0.0158(7) -0.0112(6) -0.0188(7)
F2 0.0581(8) 0.0786(10) 0.0800(10) -0.0460(8) 0.0130(7) -0.0137(7)
F21 0.0811(10) 0.0751(9) 0.0537(8) -0.0007(7) -0.0315(7) 0.0060(8)
F20 0.0788(10) 0.0559(8) 0.0802(10) -0.0200(7) -0.0123(8) 0.0145(7)
F22 0.0681(9) 0.0655(9) 0.0724(9) 0.0081(7) 0.0223(7) -0.0150(7)
F11 0.0926(11) 0.0845(11) 0.0490(8) -0.0077(7) 0.0158(7) 0.0278(9)
F9 0.0768(10) 0.0675(9) 0.0691(9) -0.0230(7) -0.0042(8) 0.0105(8)
O4 0.0512(8) 0.0582(9) 0.0433(8) 0.0178(7) -0.0096(6) -0.0208(7)
F14 0.0836(11) 0.0884(11) 0.0576(9) 0.0218(8) 0.0303(8) 0.0199(9)
F24 0.0787(10) 0.0584(8) 0.0932(11) 0.0204(8) 0.0077(8) -0.0254(8)
F3 0.0798(10) 0.1017(12) 0.0531(8) 0.0091(8) -0.0018(7) 0.0482(9)
N8 0.0350(7) 0.0351(7) 0.0334(7) 0.0031(6) -0.0042(6) -0.0106(6)
N2 0.0326(7) 0.0408(8) 0.0353(8) 0.0091(6) -0.0082(6) -0.0070(6)
F16 0.0668(9) 0.0632(9) 0.1017(12) -0.0241(8) 0.0113(8) -0.0047(7)
F15 0.0678(9) 0.1195(14) 0.0682(9) 0.0408(10) 0.0120(7) 0.0364(10)
N9 0.0311(7) 0.0350(7) 0.0332(7) -0.0041(6) 0.0053(6) -0.0031(6)
F18 0.0952(12) 0.0724(10) 0.0787(10) 0.0257(8) 0.0148(9) 0.0335(9)
N11 0.0353(8) 0.0558(10) 0.0324(8) 0.0103(7) -0.0046(6) -0.0131(7)
N5 0.0466(9) 0.0373(8) 0.0343(8) 0.0070(6) -0.0085(6) -0.0134(7)
N6 0.0435(8) 0.0347(8) 0.0353(8) 0.0057(6) -0.0006(6) -0.0070(6)
N3 0.0355(8) 0.0420(8) 0.0326(7) 0.0005(6) 0.0019(6) -0.0003(6)
N10 0.0416(8) 0.0413(8) 0.0386(8) 0.0034(7) -0.0068(6) -0.0029(7)
N12 0.0356(7) 0.0349(8) 0.0430(8) 0.0044(6) 0.0027(6) -0.0051(6)
N4 0.0483(9) 0.0455(9) 0.0352(8) 0.0009(7) -0.0033(7) -0.0124(7)
N1 0.0385(8) 0.0522(9) 0.0333(8) 0.0039(7) -0.0044(6) 0.0045(7)
N7 0.0429(8) 0.0401(8) 0.0439(9) -0.0002(7) -0.0068(7) -0.0086(7)
F17 0.1124(15) 0.1179(16) 0.0985(14) -0.0187(12) 0.0246(12) -0.0721(13)
C7 0.0285(7) 0.0338(8) 0.0302(8) 0.0035(6) -0.0019(6) -0.0046(6)
C8 0.0347(8) 0.0329(8) 0.0304(8) -0.0015(6) -0.0013(6) -0.0041(7)
C33 0.0332(8) 0.0290(8) 0.0272(7) 0.0011(6) -0.0006(6) -0.0050(6)
C46 0.0283(8) 0.0374(9) 0.0330(8) 0.0066(7) -0.0004(6) -0.0064(7)
C5 0.0378(9) 0.0348(8) 0.0268(8) 0.0002(6) 0.0030(6) 0.0038(7)
C20 0.0359(8) 0.0332(8) 0.0296(8) 0.0077(6) 0.0003(6) -0.0057(7)
C32 0.0367(9) 0.0333(8) 0.0296(8) -0.0029(7) 0.0027(7) -0.0057(7)
C6 0.0328(8) 0.0360(8) 0.0255(7) 0.0000(6) 0.0005(6) -0.0019(7)
C34 0.0358(9) 0.0301(8) 0.0350(8) -0.0020(7) -0.0004(7) 0.0003(7)
C47 0.0339(9) 0.0419(9) 0.0350(9) 0.0013(7) 0.0000(7) -0.0012(7)
C18 0.0317(8) 0.0362(9) 0.0320(8) 0.0005(7) -0.0012(6) -0.0013(7)
C44 0.0317(8) 0.0297(8) 0.0384(9) -0.0018(7) -0.0031(7) 0.0000(6)
C19 0.0318(8) 0.0344(8) 0.0341(8) 0.0052(7) -0.0027(7) -0.0020(7)
C31 0.0366(9) 0.0347(9) 0.0320(8) -0.0052(7) 0.0031(7) -0.0081(7)
C45 0.0345(9) 0.0348(9) 0.0369(9) 0.0017(7) -0.0026(7) -0.0045(7)
C21 0.0385(9) 0.0429(10) 0.0409(10) 0.0143(8) 0.0082(7) 0.0014(8)
C35 0.0296(8) 0.0416(10) 0.0428(10) -0.0024(8) 0.0009(7) -0.0005(7)
C17 0.0412(9) 0.0391(10) 0.0373(9) 0.0041(7) -0.0047(7) -0.0009(8)
C9 0.0450(10) 0.0453(10) 0.0294(9) 0.0018(7) -0.0004(7) -0.0070(8)
C36 0.0347(9) 0.0417(10) 0.0462(10) -0.0099(8) -0.0016(8) -0.0103(8)
C37 0.0411(10) 0.0381(10) 0.0438(10) -0.0145(8) 0.0058(8) -0.0065(8)
C43 0.0352(9) 0.0336(9) 0.0485(11) -0.0034(8) -0.0022(8) -0.0027(7)
C10 0.0432(10) 0.0428(10) 0.0389(10) 0.0108(8) -0.0047(8) -0.0012(8)
C42 0.0345(9) 0.0373(10) 0.0655(13) -0.0132(9) -0.0107(9) 0.0006(8)
C16 0.0483(11) 0.0485(11) 0.0338(9) 0.0035(8) -0.0042(8) 0.0070(9)
C38 0.0339(9) 0.0486(11) 0.0502(12) -0.0068(9) 0.0119(9) 0.0002(8)
C50 0.0314(9) 0.0412(10) 0.0657(13) 0.0107(9) -0.0043(9) -0.0010(8)
C11 0.0397(10) 0.0398(10) 0.0449(10) 0.0036(8) -0.0003(8) 0.0063(8)
C4 0.0520(11) 0.0393(10) 0.0420(10) 0.0059(8) 0.0096(9) 0.0012(9)
C48 0.0521(12) 0.0480(11) 0.0421(10) -0.0032(9) -0.0101(9) -0.0084(9)
C49 0.0425(10) 0.0472(11) 0.0602(13) 0.0102(10) -0.0201(9) -0.0101(9)
C39 0.0469(11) 0.0368(10) 0.0578(13) -0.0131(9) 0.0013(10) 0.0035(9)
C24 0.0663(13) 0.0459(11) 0.0308(9) 0.0047(8) -0.0033(9) -0.0164(10)
C13 0.0581(13) 0.0440(11) 0.0450(12) -0.0086(9) 0.0010(10) 0.0060(10)
C30 0.0546(12) 0.0537(12) 0.0425(11) 0.0052(9) -0.0014(9) -0.0220(10)
C15 0.0515(11) 0.0605(13) 0.0341(10) -0.0055(9) -0.0098(8) -0.0025(10)
C25 0.0537(13) 0.0418(11) 0.0596(14) -0.0040(10) 0.0060(10) 0.0052(10)
C40 0.0558(12) 0.0501(12) 0.0427(11) 0.0043(9) -0.0133(9) 0.0009(10)
C23 0.0572(13) 0.0692(15) 0.0437(11) 0.0266(11) -0.0175(10) -0.0153(11)
C27 0.0483(12) 0.0531(12) 0.0603(14) -0.0026(11) -0.0166(10) -0.0085(10)
C12 0.0542(13) 0.0630(14) 0.0346(10) -0.0043(9) 0.0082(9) 0.0070(11)
C22 0.0443(11) 0.0635(14) 0.0515(12) 0.0262(11) -0.0012(9) 0.0050(10)
C14 0.0601(13) 0.0543(12) 0.0401(10) -0.0038(9) -0.0070(9) -0.0189(11)
C41 0.0484(11) 0.0481(11) 0.0534(12) -0.0099(9) -0.0212(10) 0.0080(9)
C1 0.0493(12) 0.0756(16) 0.0387(10) 0.0048(10) -0.0049(9) 0.0201(11)
C52 0.0526(13) 0.0695(16) 0.0540(14) -0.0075(12) 0.0047(11) 0.0164(12)
C3 0.0774(16) 0.0462(12) 0.0518(12) 0.0173(10) 0.0204(12) 0.0150(11)
C2 0.0757(16) 0.0669(15) 0.0395(11) 0.0168(10) 0.0110(10) 0.0367(13)
C51 0.0655(15) 0.0487(12) 0.0526(13) -0.0084(10) 0.0096(11) 0.0025(12)
C28 0.0417(11) 0.0631(14) 0.0704(15) -0.0139(12) -0.0039(10) -0.0193(10)
C29 0.0571(13) 0.0660(15) 0.0620(14) -0.0003(12) 0.0062(11) -0.0328(12)
C26 0.0665(16) 0.0573(15) 0.0660(16) 0.0032(12) 0.0254(13) 0.0131(13)

loop_
_atom_type_symbol
_atom_type_description
_atom_type_scat_dispersion_real
_atom_type_scat_dispersion_imag
_atom_type_scat_source
C C 0.0181 0.0091 'International Tables Vol C Tables 4.2.6.8 and 6.1.1.4'
H H 0 0 'International Tables Vol C Tables 4.2.6.8 and 6.1.1.4'
F F 0.0727 0.0534 'International Tables Vol C Tables 4.2.6.8 and 6.1.1.4'
N N 0.0311 0.018 'International Tables Vol C Tables 4.2.6.8 and 6.1.1.4'
O O 0.0492 0.0322 'International Tables Vol C Tables 4.2.6.8 and 6.1.1.4'
P P 0.2955 0.4335 'International Tables Vol C Tables 4.2.6.8 and 6.1.1.4'

loop_
_exptl_crystal_face_index_h
_exptl_crystal_face_index_k
_exptl_crystal_face_index_l
_exptl_crystal_face_perp_dist
1 0 1 0.2465
0 0 -1 0.2403
0 0 1 0.1737
-1 1 -1 0.1357
1 -1 1 0.1661
1 -1 0 0.111
-1 1 0 0.197
-1 1 1 0.2336
1 -1 -1 0.1236
0 -1 0 0.0842
-1 -1 1 0.0718
1 0 -1 0.1891
-1 0 1 0.1676
1 1 0 0.1201
-1 -1 0 0.0868
0 -1 -1 0.1688
0 1 1 0.2133
13 -1 -3 0.1433
-14 0 0 0.1193
2 9 -5 0.1093

loop_
_geom_angle_atom_site_label_1
_geom_angle_atom_site_label_2
_geom_angle_atom_site_label_3
_geom_angle
_geom_angle_site_symmetry_1
_geom_angle_site_symmetry_3
_geom_angle_publ_flag
F6 P1 F4 179.32(8) . . ?
F1 P1 F6 89.52(7) . . ?
F1 P1 F4 91.10(8) . . ?
F1 P1 F2 178.87(10) . . ?
F5 P1 F6 90.13(8) . . ?
F5 P1 F4 90.16(8) . . ?
F5 P1 F1 89.45(8) . . ?
F5 P1 F2 89.50(9) . . ?
F2 P1 F6 90.08(7) . . ?
F2 P1 F4 89.32(8) . . ?
F3 P1 F6 89.84(8) . . ?
F3 P1 F4 89.87(8) . . ?
F3 P1 F1 90.21(9) . . ?
F3 P1 F5 179.66(10) . . ?
F3 P1 F2 90.84(10) . . ?
F12 P2 F10 179.08(8) . . ?
F12 P2 F9 89.42(8) . . ?
F8 P2 F12 90.14(7) . . ?
F8 P2 F7 178.92(9) . . ?
F8 P2 F10 89.24(8) . . ?
F8 P2 F9 89.09(9) . . ?
F7 P2 F12 90.07(7) . . ?
F7 P2 F10 90.53(7) . . ?
F7 P2 F9 89.85(10) . . ?
F11 P2 F12 90.32(8) . . ?
F11 P2 F8 90.72(9) . . ?
F11 P2 F7 90.33(10) . . ?
F11 P2 F10 90.37(9) . . ?
F11 P2 F9 179.68(10) . . ?
F9 P2 F10 89.88(9) . . ?
F23 P4 F19 89.01(8) . . ?
F23 P4 F21 178.13(9) . . ?
F23 P4 F22 90.20(9) . . ?
F21 P4 F19 89.14(8) . . ?
F20 P4 F19 179.14(9) . . ?
F20 P4 F23 91.56(8) . . ?
F20 P4 F21 90.29(8) . . ?
F20 P4 F22 90.97(9) . . ?
F20 P4 F24 91.65(10) . . ?
F22 P4 F19 88.39(8) . . ?
F22 P4 F21 90.05(9) . . ?
F24 P4 F19 88.98(9) . . ?
F24 P4 F23 90.08(9) . . ?
F24 P4 F21 89.58(9) . . ?
F24 P4 F22 177.35(10) . . ?
F13 P3 F14 178.72(9) . . ?
F13 P3 F16 89.19(9) . . ?
F13 P3 F15 90.75(8) . . ?
F14 P3 F16 89.80(10) . . ?
F15 P3 F14 88.43(8) . . ?
F15 P3 F16 87.93(11) . . ?
F18 P3 F13 90.04(9) . . ?
F18 P3 F14 90.72(9) . . ?
F18 P3 F16 88.69(10) . . ?
F18 P3 F15 176.51(12) . . ?
F17 P3 F13 91.22(10) . . ?
F17 P3 F14 89.82(11) . . ?
F17 P3 F16 177.68(13) . . ?
F17 P3 F15 94.35(13) . . ?
F17 P3 F18 89.03(13) . . ?
C33 N8 HU 119.5(19) . . ?
C32 N8 C33 121.36(15) . . ?
C32 N8 HU 118.7(19) . . ?
C7 N2 HB 118.7(18) . . ?
C6 N2 C7 121.35(15) . . ?
C6 N2 HB 119.9(17) . . ?
C33 N9 C38 120.75(15) . . ?
C37 N9 C33 121.02(15) . . ?
C37 N9 C38 118.20(16) . . ?
C46 N11 HE 120.2(16) . . ?
C45 N11 C46 121.95(15) . . ?
C45 N11 HE 117.8(16) . . ?
C20 N5 HH 119.5(17) . . ?
C19 N5 C20 121.37(15) . . ?
C19 N5 HH 116.5(17) . . ?
C20 N6 C24 119.67(18) . . ?
C20 N6 C25 121.08(17) . . ?
C24 N6 C25 119.25(19) . . ?
C7 N3 C12 120.74(17) . . ?
C11 N3 C7 120.51(16) . . ?
C11 N3 C12 118.72(18) . . ?
C40 N10 C44 116.93(17) . . ?
C46 N12 C51 120.37(18) . . ?
C50 N12 C46 119.90(17) . . ?
C50 N12 C51 119.73(19) . . ?
C14 N4 C18 116.49(17) . . ?
C5 N1 C1 116.43(19) . . ?
C31 N7 C27 116.48(18) . . ?
N3 C7 N2 118.07(15) . . ?
N3 C7 C8 120.75(15) . . ?
C8 C7 N2 121.17(16) . . ?
C7 C8 C9 118.46(17) . . ?
C7 C8 C13 120.29(17) . . ?
C9 C8 C13 121.25(17) . . ?
N9 C33 N8 116.38(15) . . ?
N9 C33 C34 120.87(15) . . ?
C34 C33 N8 122.75(15) . . ?
N12 C46 N11 117.30(17) . . ?
N12 C46 C47 120.97(16) . . ?
C47 C46 N11 121.72(17) . . ?
N1 C5 C6 116.13(16) . . ?
N1 C5 C4 124.32(17) . . ?
C4 C5 C6 119.56(17) . . ?
N6 C20 N5 118.26(16) . . ?
N6 C20 C21 121.44(17) . . ?
C21 C20 N5 120.30(17) . . ?
O3 C32 N8 122.90(16) . . ?
O3 C32 C31 122.98(16) . . ?
N8 C32 C31 114.08(15) . . ?
O1 C6 N2 122.51(16) . . ?
O1 C6 C5 122.95(16) . . ?
N2 C6 C5 114.54(15) . . ?
C33 C34 C35 117.65(16) . . ?
C33 C34 C39 120.27(17) . . ?
C35 C34 C39 122.07(17) . . ?
C46 C47 C48 117.89(18) . . ?
C46 C47 C52 120.42(18) . . ?
C48 C47 C52 121.7(2) . . ?
N4 C18 C19 115.75(15) . . ?
N4 C18 C17 124.17(17) . . ?
C17 C18 C19 120.08(16) . . ?
N10 C44 C45 115.83(15) . . ?
N10 C44 C43 124.30(17) . . ?
C43 C44 C45 119.87(17) . . ?
O2 C19 N5 122.62(16) . . ?
O2 C19 C18 123.55(16) . . ?
N5 C19 C18 113.82(15) . . ?
N7 C31 C32 116.42(15) . . ?
N7 C31 C30 124.16(18) . . ?
C30 C31 C32 119.39(17) . . ?
O4 C45 N11 122.73(17) . . ?
O4 C45 C44 123.74(16) . . ?
N11 C45 C44 113.51(15) . . ?
C20 C21 C26 120.5(2) . . ?
C22 C21 C20 118.2(2) . . ?
C22 C21 C26 121.3(2) . . ?
C34 C35 H 118.8(15) . . ?
C36 C35 C34 120.78(17) . . ?
C36 C35 H 120.4(15) . . ?
C18 C17 C16 117.98(18) . . ?
C18 C17 HA 120.8(16) . . ?
C16 C17 HA 121.2(16) . . ?
C8 C9 HI 117.2(15) . . ?
C10 C9 C8 120.47(17) . . ?
C10 C9 HI 122.3(15) . . ?
C35 C36 HN 124.2(17) . . ?
C37 C36 C35 119.22(17) . . ?
C37 C36 HN 116.6(17) . . ?
N9 C37 C36 120.45(17) . . ?
N9 C37 HG 113.5(16) . . ?
C36 C37 HG 126.0(16) . . ?
C44 C43 C42 117.49(19) . . ?
C44 C43 HF 120.4(15) . . ?
C42 C43 HF 122.1(15) . . ?
C9 C10 C11 119.42(18) . . ?
C9 C10 HX 122.3(16) . . ?
C11 C10 HX 118.3(16) . . ?
C43 C42 HD 117.8(15) . . ?
C41 C42 C43 119.18(19) . . ?
C41 C42 HD 123.0(15) . . ?
C17 C16 HC 119.5(15) . . ?
C15 C16 C17 118.94(19) . . ?
C15 C16 HC 121.5(15) . . ?
N9 C38 HK 109.2(17) . . ?
N9 C38 HM 110.4(17) . . ?
N9 C38 HW 105.1(18) . . ?
HK C38 HM 107(2) . . ?
HK C38 HW 111(2) . . ?
HM C38 HW 114(2) . . ?
N12 C50 HR 114.0(15) . . ?
C49 C50 N12 120.76(19) . . ?
C49 C50 HR 125.2(15) . . ?
N3 C11 C10 120.37(18) . . ?
N3 C11 HT 114.0(15) . . ?
C10 C11 HT 125.6(15) . . ?
C5 C4 H10 117.9(16) . . ?
C3 C4 C5 117.9(2) . . ?
C3 C4 H10 124.2(16) . . ?
C47 C48 HO 116.5(17) . . ?
C49 C48 C47 120.8(2) . . ?
C49 C48 HO 122.7(17) . . ?
C50 C49 C48 119.67(19) . . ?
C50 C49 H14 120.5(16) . . ?
C48 C49 H14 119.8(16) . . ?
C34 C39 HJ 108.4(16) . . ?
C34 C39 HZ 111(2) . . ?
C34 C39 H1 109.7(19) . . ?
HJ C39 HZ 114(3) . . ?
HJ C39 H1 110(2) . . ?
HZ C39 H1 102(3) . . ?
N6 C24 C23 120.2(2) . . ?
N6 C24 HS 114.3(16) . . ?
C23 C24 HS 125.3(16) . . ?
C8 C13 H16 109(2) . . ?
C8 C13 H18 109.4(19) . . ?
C8 C13 H25 111(2) . . ?
H16 C13 H18 110(3) . . ?
H16 C13 H25 107(3) . . ?
H18 C13 H25 110(3) . . ?
C31 C30 HQ 119.7(18) . . ?
C29 C30 C31 117.9(2) . . ?
C29 C30 HQ 122.4(18) . . ?
C16 C15 C14 118.87(19) . . ?
C16 C15 HL 121.4(17) . . ?
C14 C15 HL 119.7(17) . . ?
N6 C25 H8 111(2) . . ?
N6 C25 H22 107(2) . . ?
N6 C25 H23 108(2) . . ?
H8 C25 H22 105(3) . . ?
H8 C25 H23 116(3) . . ?
H22 C25 H23 109(3) . . ?
N10 C40 C41 123.0(2) . . ?
N10 C40 H6 115.1(15) . . ?
C41 C40 H6 121.9(15) . . ?
C24 C23 H12 119.0(19) . . ?
C22 C23 C24 120.0(2) . . ?
C22 C23 H12 121.0(19) . . ?
N7 C27 C28 123.5(2) . . ?
N7 C27 H7 115(2) . . ?
C28 C27 H7 122(2) . . ?
N3 C12 H3 108(2) . . ?
N3 C12 H5 110(2) . . ?
N3 C12 H20 106(2) . . ?
H3 C12 H5 109(3) . . ?
H3 C12 H20 117(3) . . ?
H5 C12 H20 105(3) . . ?
C21 C22 H15 117.5(16) . . ?
C23 C22 C21 120.4(2) . . ?
C23 C22 H15 122.0(16) . . ?
N4 C14 C15 123.5(2) . . ?
N4 C14 H2 115.6(17) . . ?
C15 C14 H2 120.8(17) . . ?
C42 C41 C40 119.11(19) . . ?
C42 C41 HV 123.9(16) . . ?
C40 C41 HV 116.9(16) . . ?
N1 C1 C2 123.5(2) . . ?
N1 C1 H4 115.8(17) . . ?
C2 C1 H4 120.6(16) . . ?
C47 C52 H17 107(2) . . ?
C47 C52 H26 105(3) . . ?
C47 C52 H28 113(2) . . ?
H17 C52 H26 107(3) . . ?
H17 C52 H28 106(3) . . ?
H26 C52 H28 118(3) . . ?
C4 C3 H9 121.6(18) . . ?
C2 C3 C4 118.5(2) . . ?
C2 C3 H9 119.7(18) . . ?
C1 C2 C3 119.3(2) . . ?
C1 C2 HY 119.8(18) . . ?
C3 C2 HY 120.9(18) . . ?
N12 C51 HP 109.1(19) . . ?
N12 C51 H19 108.2(18) . . ?
N12 C51 H24 109.7(19) . . ?
HP C51 H19 109(3) . . ?
HP C51 H24 110(3) . . ?
H19 C51 H24 111(3) . . ?
C27 C28 C29 118.8(2) . . ?
C27 C28 H21 116.6(18) . . ?
C29 C28 H21 124.6(18) . . ?
C30 C29 H11 118.8(18) . . ?
C28 C29 C30 119.2(2) . . ?
C28 C29 H11 122.0(18) . . ?
C21 C26 H13 110(2) . . ?
C21 C26 H27 111(2) . . ?
C21 C26 H29 101(3) . . ?
H13 C26 H27 114(3) . . ?
H13 C26 H29 105(3) . . ?
H27 C26 H29 115(3) . . ?

loop_
_geom_bond_atom_site_label_1
_geom_bond_atom_site_label_2
_geom_bond_distance
_geom_bond_site_symmetry_2
_geom_bond_publ_flag
P1 F6 1.5955(12) . ?
P1 F4 1.5975(13) . ?
P1 F1 1.5882(13) . ?
P1 F5 1.5858(14) . ?
P1 F2 1.5955(13) . ?
P1 F3 1.5846(14) . ?
P2 F12 1.5940(12) . ?
P2 F8 1.5870(13) . ?
P2 F7 1.5935(13) . ?
P2 F10 1.5971(13) . ?
P2 F11 1.5789(15) . ?
P2 F9 1.5958(15) . ?
P4 F19 1.6075(13) . ?
P4 F23 1.5871(13) . ?
P4 F21 1.5949(13) . ?
P4 F20 1.5805(15) . ?
P4 F22 1.5909(14) . ?
P4 F24 1.5858(14) . ?
P3 F13 1.5872(13) . ?
P3 F14 1.5948(14) . ?
P3 F16 1.5983(16) . ?
P3 F15 1.5909(15) . ?
P3 F18 1.5860(16) . ?
P3 F17 1.5617(18) . ?
O2 C19 1.217(2) . ?
O1 C6 1.216(2) . ?
O3 C32 1.215(2) . ?
O4 C45 1.218(2) . ?
N8 C33 1.406(2) . ?
N8 C32 1.355(2) . ?
N8 HU 0.84(3) . ?
N2 C7 1.405(2) . ?
N2 C6 1.350(2) . ?
N2 HB 0.83(3) . ?
N9 C33 1.354(2) . ?
N9 C37 1.346(2) . ?
N9 C38 1.486(2) . ?
N11 C46 1.395(2) . ?
N11 C45 1.355(2) . ?
N11 HE 0.86(2) . ?
N5 C20 1.399(2) . ?
N5 C19 1.359(2) . ?
N5 HH 0.82(3) . ?
N6 C20 1.351(2) . ?
N6 C24 1.357(3) . ?
N6 C25 1.475(3) . ?
N3 C7 1.356(2) . ?
N3 C11 1.352(2) . ?
N3 C12 1.486(2) . ?
N10 C44 1.336(2) . ?
N10 C40 1.332(3) . ?
N12 C46 1.360(2) . ?
N12 C50 1.357(3) . ?
N12 C51 1.477(3) . ?
N4 C18 1.337(2) . ?
N4 C14 1.337(3) . ?
N1 C5 1.336(2) . ?
N1 C1 1.338(3) . ?
N7 C31 1.336(2) . ?
N7 C27 1.339(3) . ?
C7 C8 1.378(2) . ?
C8 C9 1.384(3) . ?
C8 C13 1.498(3) . ?
C33 C34 1.381(2) . ?
C46 C47 1.378(3) . ?
C5 C6 1.494(2) . ?
C5 C4 1.385(3) . ?
C20 C21 1.379(3) . ?
C32 C31 1.502(2) . ?
C34 C35 1.392(3) . ?
C34 C39 1.499(3) . ?
C47 C48 1.384(3) . ?
C47 C52 1.491(3) . ?
C18 C19 1.497(2) . ?
C18 C17 1.380(3) . ?
C44 C45 1.497(2) . ?
C44 C43 1.383(3) . ?
C31 C30 1.382(3) . ?
C21 C22 1.372(3) . ?
C21 C26 1.501(3) . ?
C35 C36 1.375(3) . ?
C35 H 0.93(2) . ?
C17 C16 1.386(3) . ?
C17 HA 0.93(3) . ?
C9 C10 1.371(3) . ?
C9 HI 0.99(3) . ?
C36 C37 1.369(3) . ?
C36 HN 0.91(3) . ?
C37 HG 0.91(3) . ?
C43 C42 1.388(3) . ?
C43 HF 0.92(2) . ?
C10 C11 1.373(3) . ?
C10 HX 0.94(3) . ?
C42 C41 1.367(3) . ?
C42 HD 0.96(3) . ?
C16 C15 1.372(3) . ?
C16 HC 0.93(2) . ?
C38 HK 0.91(3) . ?
C38 HM 0.98(3) . ?
C38 HW 0.98(3) . ?
C50 C49 1.356(3) . ?
C50 HR 0.94(3) . ?
C11 HT 0.90(3) . ?
C4 C3 1.385(3) . ?
C4 H10 0.96(3) . ?
C48 C49 1.365(3) . ?
C48 HO 0.92(3) . ?
C49 H14 0.94(3) . ?
C39 HJ 0.92(3) . ?
C39 HZ 0.89(4) . ?
C39 H1 0.97(3) . ?
C24 C23 1.369(4) . ?
C24 HS 0.86(3) . ?
C13 H16 0.91(4) . ?
C13 H18 0.96(3) . ?
C13 H25 0.90(4) . ?
C30 C29 1.378(3) . ?
C30 HQ 0.96(3) . ?
C15 C14 1.381(3) . ?
C15 HL 0.95(3) . ?
C25 H8 0.91(4) . ?
C25 H22 0.94(4) . ?
C25 H23 0.92(4) . ?
C40 C41 1.389(3) . ?
C40 H6 1.02(3) . ?
C23 C22 1.363(4) . ?
C23 H12 0.93(3) . ?
C27 C28 1.375(4) . ?
C27 H7 0.85(3) . ?
C12 H3 0.87(4) . ?
C12 H5 0.97(4) . ?
C12 H20 0.96(4) . ?
C22 H15 0.95(3) . ?
C14 H2 0.91(3) . ?
C41 HV 0.95(3) . ?
C1 C2 1.374(4) . ?
C1 H4 0.91(3) . ?
C52 H17 0.97(4) . ?
C52 H26 0.91(5) . ?
C52 H28 0.91(4) . ?
C3 C2 1.379(4) . ?
C3 H9 0.99(3) . ?
C2 HY 0.97(3) . ?
C51 HP 0.93(3) . ?
C51 H19 0.93(3) . ?
C51 H24 0.94(3) . ?
C28 C29 1.376(4) . ?
C28 H21 0.95(3) . ?
C29 H11 0.99(3) . ?
C26 H13 0.94(3) . ?
C26 H27 0.91(4) . ?
C26 H29 0.93(5) . ?

loop_
_geom_hbond_atom_site_label_D
_geom_hbond_atom_site_label_H
_geom_hbond_atom_site_label_A
_geom_hbond_distance_DH
_geom_hbond_distance_HA
_geom_hbond_distance_DA
_geom_hbond_angle_DHA
_geom_hbond_site_symmetry_A
_geom_hbond_publ_flag
N2 HB F6 0.83(3) 2.37(3) 3.017(2) 136(2) . yes
N2 HB F2 0.83(3) 2.42(3) 2.992(2) 127(2) . yes
N11 HE F17 0.86(2) 2.23(2) 2.950(2) 142(2) . yes
C37 HG O2 0.91(3) 2.55(3) 3.300(2) 140(2) 2_656 yes
N5 HH N4 0.82(3) 2.22(2) 2.630(2) 112(2) . yes
C15 HL O1 0.95(3) 2.50(3) 3.164(3) 127(2) 4_666 yes
C38 HM O2 0.98(3) 2.41(3) 3.277(3) 147(2) 2_656 yes
C50 HR O1 0.94(3) 2.38(3) 3.144(3) 138(2) 3_666 yes
C24 HS O3 0.86(3) 2.54(2) 3.183(3) 132(2) . yes
C11 HT O4 0.90(3) 2.52(2) 3.184(3) 131.8(19) 4_576 yes
C11 HT F16 0.90(3) 2.48(2) 3.086(3) 125.5(19) 3_666 yes
N8 HU F13 0.84(3) 2.51(3) 3.143(2) 133(2) . yes
N8 HU F15 0.84(3) 2.50(3) 2.965(2) 116(2) . yes
C2 HY F21 0.97(3) 2.32(3) 3.243(3) 159(2) 1_546 yes
C1 H4 O3 0.91(3) 2.55(3) 3.450(3) 168(2) 2_646 yes

loop_
_geom_torsion_atom_site_label_1
_geom_torsion_atom_site_label_2
_geom_torsion_atom_site_label_3
_geom_torsion_atom_site_label_4
_geom_torsion
_geom_torsion_site_symmetry_1
_geom_torsion_site_symmetry_2
_geom_torsion_site_symmetry_3
_geom_torsion_site_symmetry_4
_geom_torsion_publ_flag
O3 C32 C31 N7 176.32(18) . . . . ?
O3 C32 C31 C30 -1.6(3) . . . . ?
N8 C33 C34 C35 179.34(16) . . . . ?
N8 C33 C34 C39 0.1(3) . . . . ?
N8 C32 C31 N7 -1.5(2) . . . . ?
N8 C32 C31 C30 -179.42(18) . . . . ?
N2 C7 C8 C9 177.71(16) . . . . ?
N2 C7 C8 C13 -2.2(3) . . . . ?
N9 C33 C34 C35 -0.7(3) . . . . ?
N9 C33 C34 C39 -179.90(17) . . . . ?
N11 C46 C47 C48 178.29(17) . . . . ?
N11 C46 C47 C52 -0.2(3) . . . . ?
N5 C20 C21 C22 -178.78(17) . . . . ?
N5 C20 C21 C26 0.5(3) . . . . ?
N6 C20 C21 C22 1.1(3) . . . . ?
N6 C20 C21 C26 -179.65(19) . . . . ?
N6 C24 C23 C22 -0.1(3) . . . . ?
N3 C7 C8 C9 -1.4(3) . . . . ?
N3 C7 C8 C13 178.76(17) . . . . ?
N10 C44 C45 O4 179.16(19) . . . . ?
N10 C44 C45 N11 0.4(2) . . . . ?
N10 C44 C43 C42 -0.1(3) . . . . ?
N10 C40 C41 C42 0.3(3) . . . . ?
N12 C46 C47 C48 -0.8(3) . . . . ?
N12 C46 C47 C52 -179.4(2) . . . . ?
N12 C50 C49 C48 -0.7(3) . . . . ?
N4 C18 C19 O2 -174.51(18) . . . . ?
N4 C18 C19 N5 6.5(2) . . . . ?
N4 C18 C17 C16 -0.2(3) . . . . ?
N1 C5 C6 O1 -178.13(17) . . . . ?
N1 C5 C6 N2 1.3(2) . . . . ?
N1 C5 C4 C3 0.1(3) . . . . ?
N1 C1 C2 C3 0.5(4) . . . . ?
N7 C31 C30 C29 -1.4(3) . . . . ?
N7 C27 C28 C29 -1.2(4) . . . . ?
C7 N2 C6 O1 -3.4(3) . . . . ?
C7 N2 C6 C5 177.20(15) . . . . ?
C7 N3 C11 C10 1.3(3) . . . . ?
C7 C8 C9 C10 1.3(3) . . . . ?
C8 C9 C10 C11 0.0(3) . . . . ?
C33 N8 C32 O3 -8.0(3) . . . . ?
C33 N8 C32 C31 169.85(15) . . . . ?
C33 N9 C37 C36 -0.7(3) . . . . ?
C33 C34 C35 C36 -0.6(3) . . . . ?
C46 N11 C45 O4 1.2(3) . . . . ?
C46 N11 C45 C44 179.99(17) . . . . ?
C46 N12 C50 C49 -0.2(3) . . . . ?
C46 C47 C48 C49 -0.1(3) . . . . ?
C5 N1 C1 C2 -0.1(3) . . . . ?
C5 C4 C3 C2 0.3(3) . . . . ?
C20 N5 C19 O2 10.0(3) . . . . ?
C20 N5 C19 C18 -171.02(16) . . . . ?
C20 N6 C24 C23 0.9(3) . . . . ?
C20 C21 C22 C23 -0.2(3) . . . . ?
C32 N8 C33 N9 -90.8(2) . . . . ?
C32 N8 C33 C34 89.2(2) . . . . ?
C32 C31 C30 C29 176.4(2) . . . . ?
C6 N2 C7 N3 92.1(2) . . . . ?
C6 N2 C7 C8 -87.0(2) . . . . ?
C6 C5 C4 C3 -179.56(18) . . . . ?
C34 C35 C36 C37 1.2(3) . . . . ?
C47 C48 C49 C50 0.8(3) . . . . ?
C18 N4 C14 C15 0.8(3) . . . . ?
C18 C17 C16 C15 0.5(3) . . . . ?
C44 N10 C40 C41 -1.3(3) . . . . ?
C44 C43 C42 C41 -0.9(3) . . . . ?
C19 N5 C20 N6 -81.1(2) . . . . ?
C19 N5 C20 C21 98.8(2) . . . . ?
C19 C18 C17 C16 179.72(17) . . . . ?
C31 N7 C27 C28 1.2(3) . . . . ?
C31 C30 C29 C28 1.3(4) . . . . ?
C45 N11 C46 N12 -101.7(2) . . . . ?
C45 N11 C46 C47 79.1(2) . . . . ?
C45 C44 C43 C42 179.27(17) . . . . ?
C35 C36 C37 N9 -0.6(3) . . . . ?
C17 C18 C19 O2 5.5(3) . . . . ?
C17 C18 C19 N5 -173.44(17) . . . . ?
C17 C16 C15 C14 -0.1(3) . . . . ?
C9 C10 C11 N3 -1.3(3) . . . . ?
C37 N9 C33 N8 -178.67(17) . . . . ?
C37 N9 C33 C34 1.3(3) . . . . ?
C43 C44 C45 O4 -0.3(3) . . . . ?
C43 C44 C45 N11 -179.08(17) . . . . ?
C43 C42 C41 C40 0.8(3) . . . . ?
C16 C15 C14 N4 -0.5(4) . . . . ?
C38 N9 C33 N8 3.6(2) . . . . ?
C38 N9 C33 C34 -176.41(17) . . . . ?
C38 N9 C37 C36 177.1(2) . . . . ?
C50 N12 C46 N11 -178.17(16) . . . . ?
C50 N12 C46 C47 1.0(3) . . . . ?
C11 N3 C7 N2 -179.04(16) . . . . ?
C11 N3 C7 C8 0.1(3) . . . . ?
C4 C5 C6 O1 1.6(3) . . . . ?
C4 C5 C6 N2 -179.04(17) . . . . ?
C4 C3 C2 C1 -0.6(3) . . . . ?
C39 C34 C35 C36 178.6(2) . . . . ?
C24 N6 C20 N5 178.42(16) . . . . ?
C24 N6 C20 C21 -1.4(3) . . . . ?
C24 C23 C22 C21 -0.3(3) . . . . ?
C13 C8 C9 C10 -178.78(19) . . . . ?
C25 N6 C20 N5 -2.1(3) . . . . ?
C25 N6 C20 C21 178.04(18) . . . . ?
C25 N6 C24 C23 -178.6(2) . . . . ?
C40 N10 C44 C45 -178.24(18) . . . . ?
C40 N10 C44 C43 1.2(3) . . . . ?
C27 N7 C31 C32 -177.64(18) . . . . ?
C27 N7 C31 C30 0.2(3) . . . . ?
C27 C28 C29 C30 -0.1(4) . . . . ?
C12 N3 C7 N2 -0.9(3) . . . . ?
C12 N3 C7 C8 178.18(18) . . . . ?
C12 N3 C11 C10 -176.9(2) . . . . ?
C14 N4 C18 C19 179.68(19) . . . . ?
C14 N4 C18 C17 -0.4(3) . . . . ?
C1 N1 C5 C6 179.45(17) . . . . ?
C1 N1 C5 C4 -0.2(3) . . . . ?
C52 C47 C48 C49 178.4(2) . . . . ?
C51 N12 C46 N11 2.5(3) . . . . ?
C51 N12 C46 C47 -178.36(18) . . . . ?
C51 N12 C50 C49 179.1(2) . . . . ?
C26 C21 C22 C23 -179.5(2) . . . . ?

loop_
_exptl_oxdiff_crystal_face_indexfrac_h
_exptl_oxdiff_crystal_face_indexfrac_k
_exptl_oxdiff_crystal_face_indexfrac_l
_exptl_oxdiff_crystal_face_x
_exptl_oxdiff_crystal_face_y
_exptl_oxdiff_crystal_face_z
1.0004 0.0006 0.9999 0.1008 -0.0234 -0.0081
-0.0005 -0.0006 -1.0001 -0.0517 -0.0114 0.0499
0.0005 0.0006 1.0001 0.0517 0.0114 -0.0499
-1 0.9995 -1.0011 -0.126 -0.0689 -0.0391
1 -0.9995 1.0011 0.126 0.0689 0.0391
0.9996 -1 0.001 0.0743 0.0575 0.089
-0.9996 1 -0.001 -0.0743 -0.0575 -0.089
-0.9991 1.0006 0.999 -0.0226 -0.0461 -0.1389
0.9991 -1.0006 -0.999 0.0226 0.0461 0.1389
-0.0003 -1.0001 0.0012 0.0252 0.0923 0.0472
-0.9998 -0.9995 1.0015 0.0278 0.1385 -0.0445
0.9995 -0.0005 -1.0003 -0.0026 -0.0462 0.0917
-0.9995 0.0005 1.0003 0.0026 0.0462 -0.0917
1.0003 1.0001 -0.0014 0.0239 -0.1271 -0.0054
-1.0003 -1.0001 0.0014 -0.0239 0.1271 0.0054
-0.0008 -1.0006 -0.9988 -0.0265 0.0809 0.0971
0.0008 1.0006 0.9988 0.0265 -0.0809 -0.0971
13.0884 -1.4834 -3.3638 0.5066 -0.357 0.7848
-13.6445 0.0527 -0.0309 -0.6734 0.4695 -0.571
1.8721 8.6496 -4.9712 -0.3826 -0.9202 -0.0829
